data_4076125
loop_
_publ_author_name
'Bunn, Natalie R.'
'Aldridge, Simon'
'Kays, Deborah L.'
'Coombs, Natalie D.'
'Day, Joanna K.'
'Ooi, Li-ling'
'Coles, Simon J.'
'Hursthouse, Michael B.'

_publ_section_title
;
 Toward Cationic Gallane- and Indanediyl Complexes:&#x00A0; Synthetic
 Approaches to Three-Coordinate Halogallyl and -indyl Precursors
;
_journal_issue 24
_journal_name_full Organometallics
_journal_page_first 5879
_journal_paper_doi 10.1021/om050630f
_journal_volume 24
_journal_year 2005
_chemical_formula_sum 'C14 H10 Br2 Fe2 Ga2 I2 O4'
_chemical_formula_weight 906.98
_chemical_name_systematic
;
 ?
;
_space_group_IT_number 14
_symmetry_cell_setting monoclinic
_symmetry_space_group_name_Hall '-P 2ybc'
_symmetry_space_group_name_H-M 'P 1 21/c 1'
_atom_sites_solution_hydrogens geom
_atom_sites_solution_primary direct
_atom_sites_solution_secondary difmap
_audit_creation_method SHELXL-97
_cell_angle_alpha 90.00
_cell_angle_beta 90.052(9)
_cell_angle_gamma 90.00
_cell_formula_units_Z 2
_cell_length_a 8.7885(9)
_cell_length_b 8.5803(9)
_cell_length_c 14.0831(11)
_cell_measurement_reflns_used 1421
_cell_measurement_temperature 120(2)
_cell_measurement_theta_max 27.48
_cell_measurement_theta_min 2.91
_cell_volume 1061.98(18)
_computing_cell_refinement 'DENZO, COLLECT'
_computing_data_reduction 'DENZO, COLLECT'
_computing_molecular_graphics 'PLATON (Spek, 1990)'
_computing_structure_refinement 'SHELXL-97 (Sheldrick, 1997)'
_computing_structure_solution 'SHELXS-97 (Sheldrick, 1997)'
_diffrn_ambient_temperature 120(2)
_diffrn_detector_area_resol_mean 9.091
_diffrn_measured_fraction_theta_full 0.557
_diffrn_measured_fraction_theta_max 0.557
_diffrn_measurement_device_type 'Bruker-Nonius KappaCCD Area Detector'
_diffrn_measurement_method '\f and \w scans'
_diffrn_radiation_source 'Bruker-Nonius FR591 rotating anode'
_diffrn_radiation_type MoK\a
_diffrn_radiation_wavelength 0.71073
_diffrn_reflns_av_R_equivalents 0.0408
_diffrn_reflns_av_sigmaI/netI 0.0460
_diffrn_reflns_limit_h_max 11
_diffrn_reflns_limit_h_min -11
_diffrn_reflns_limit_k_max 10
_diffrn_reflns_limit_k_min -11
_diffrn_reflns_limit_l_max 18
_diffrn_reflns_limit_l_min -18
_diffrn_reflns_number 5574
_diffrn_reflns_theta_full 27.50
_diffrn_reflns_theta_max 27.50
_diffrn_reflns_theta_min 4.40
_diffrn_standards_decay_% negligible
_exptl_absorpt_coefficient_mu 10.535
_exptl_absorpt_correction_T_max 0.6209
_exptl_absorpt_correction_T_min 0.4189
_exptl_absorpt_correction_type multi-scan
_exptl_absorpt_process_details 'SADABS V2.10 (Sheldrick, G.M., 2003)'
_exptl_crystal_colour colourless
_exptl_crystal_density_diffrn 2.836
_exptl_crystal_density_method 'not measured'
_exptl_crystal_description block
_exptl_crystal_F_000 832
_exptl_crystal_size_max 0.10
_exptl_crystal_size_mid 0.05
_exptl_crystal_size_min 0.05
_refine_diff_density_max 3.018
_refine_diff_density_min -1.677
_refine_diff_density_rms 0.330
_refine_ls_extinction_coef 0.0014(13)
_refine_ls_extinction_expression Fc^*^=kFc[1+0.001xFc^2^\l^3^/sin(2\q)]^-1/4^
_refine_ls_extinction_method SHELXL
_refine_ls_goodness_of_fit_ref 1.156
_refine_ls_hydrogen_treatment constr
_refine_ls_matrix_type full
_refine_ls_number_parameters 119
_refine_ls_number_reflns 1360
_refine_ls_number_restraints 6
_refine_ls_restrained_S_all 1.154
_refine_ls_R_factor_all 0.0646
_refine_ls_R_factor_gt 0.0608
_refine_ls_shift/su_max 0.007
_refine_ls_shift/su_mean 0.001
_refine_ls_structure_factor_coef Fsqd
_refine_ls_weighting_details 'calc w=1/[\s^2^(Fo^2^)+(0.1298P)^2^+20.2881P] where P=(Fo^2^+2Fc^2^)/3'
_refine_ls_weighting_scheme calc
_refine_ls_wR_factor_gt 0.2068
_refine_ls_wR_factor_ref 0.2108
_reflns_number_gt 1252
_reflns_number_total 1360
_reflns_threshold_expression >2sigma(I)
_cod_data_source_file om050630fsi20050726_073220.cif
_cod_data_source_block 04src0683
_cod_depositor_comments
;
The following automatic conversions were performed:

'_symmetry_cell_setting' value 'Monoclinic' changed to 'monoclinic'
according to /home/saulius/struct/CIF-dictionaries/cif_core.dic
dictionary named 'cif_core.dic' version 2.4.1 from 2010-06-29.

Automatic conversion script
Id: cif_fix_values 1715 2011-07-08 13:25:40Z adriana 
;
_cod_original_sg_symbol_H-M P2(1)/c
_cod_database_code 4076125

loop_
_symmetry_equiv_pos_as_xyz
'x, y, z'
'-x, y+1/2, -z+1/2'
'-x, -y, -z'
'x, -y-1/2, z-1/2'

loop_
_atom_site_label
_atom_site_type_symbol
_atom_site_fract_x
_atom_site_fract_y
_atom_site_fract_z
_atom_site_U_iso_or_equiv
_atom_site_adp_type
_atom_site_occupancy
_atom_site_symmetry_multiplicity
_atom_site_calc_flag
_atom_site_refinement_flags
C1 C 0.0881(15) 0.1902(16) -0.0147(10) 0.016(3) Uani 1 1 d U
C2 C 0.3279(19) 0.3595(16) -0.0170(11) 0.022(3) Uani 1 1 d .
C3 C 0.263(2) 0.4378(19) 0.1788(12) 0.029(4) Uani 1 1 d .
H3 H 0.3601 0.4862 0.1845 0.035 Uiso 1 1 calc R
C4 C 0.221(2) 0.2930(18) 0.2172(11) 0.025(3) Uani 1 1 d .
H4 H 0.2841 0.2266 0.2541 0.030 Uiso 1 1 calc R
C5 C 0.061(2) 0.262(2) 0.1898(11) 0.032(4) Uani 1 1 d .
H5 H 0.0022 0.1724 0.2044 0.038 Uiso 1 1 calc R
C6 C 0.013(2) 0.397(2) 0.1364(15) 0.037(4) Uani 1 1 d .
H6 H -0.0852 0.4117 0.1102 0.044 Uiso 1 1 calc R
O1 O 0.0177(16) 0.1299(13) -0.0736(10) 0.030(3) Uani 1 1 d .
O2 O 0.4059(15) 0.4058(14) -0.0710(8) 0.028(3) Uani 1 1 d .
Fe1 Fe 0.1984(2) 0.2869(2) 0.06898(14) 0.0138(5) Uani 1 1 d .
Ga1 Ga 0.34449(17) 0.06391(16) 0.08030(10) 0.0148(5) Uani 1 1 d .
Br1 Br 0.34293(15) -0.12830(13) 0.20845(9) 0.0110(4) Uani 1 1 d .
I1 I 0.64766(13) 0.11917(13) 0.07050(8) 0.0297(5) Uani 1 1 d .
C7 C 0.132(2) 0.500(2) 0.1290(11) 0.031(4) Uani 1 1 d .
H7 H 0.1293 0.5968 0.0964 0.037 Uiso 1 1 calc R

loop_
_atom_site_aniso_label
_atom_site_aniso_U_11
_atom_site_aniso_U_22
_atom_site_aniso_U_33
_atom_site_aniso_U_23
_atom_site_aniso_U_13
_atom_site_aniso_U_12
C1 0.005(5) 0.023(6) 0.021(7) 0.005(5) -0.007(5) 0.003(5)
C2 0.023(8) 0.019(6) 0.022(7) -0.001(5) -0.008(7) 0.000(5)
C3 0.034(9) 0.028(8) 0.026(8) -0.012(6) -0.003(7) 0.021(7)
C4 0.029(8) 0.031(8) 0.015(6) -0.006(5) 0.005(6) 0.011(6)
C5 0.034(9) 0.037(8) 0.024(8) -0.003(6) 0.020(7) -0.003(8)
C6 0.017(8) 0.055(11) 0.038(10) -0.015(8) 0.002(7) 0.021(8)
O1 0.027(7) 0.031(6) 0.032(7) 0.002(4) -0.011(6) 0.000(5)
O2 0.031(7) 0.030(5) 0.023(6) 0.006(4) 0.008(5) 0.002(5)
Fe1 0.0109(9) 0.0160(9) 0.0146(10) -0.0009(7) 0.0001(7) 0.0015(6)
Ga1 0.0128(8) 0.0167(8) 0.0148(8) -0.0007(5) -0.0011(6) 0.0028(5)
Br1 0.0101(7) 0.0118(6) 0.0112(7) 0.0030(4) -0.0014(5) -0.0017(4)
I1 0.0234(7) 0.0363(7) 0.0293(7) -0.0055(4) 0.0036(5) 0.0046(4)
C7 0.039(10) 0.028(8) 0.025(7) -0.009(6) 0.001(7) 0.013(7)

loop_
_atom_type_symbol
_atom_type_description
_atom_type_scat_dispersion_real
_atom_type_scat_dispersion_imag
_atom_type_scat_source
C C 0.0033 0.0016 'International Tables Vol C Tables 4.2.6.8 and 6.1.1.4'
H H 0.0000 0.0000 'International Tables Vol C Tables 4.2.6.8 and 6.1.1.4'
O O 0.0106 0.0060 'International Tables Vol C Tables 4.2.6.8 and 6.1.1.4'
Fe Fe 0.3463 0.8444 'International Tables Vol C Tables 4.2.6.8 and 6.1.1.4'
Ga Ga 0.2307 1.6083 'International Tables Vol C Tables 4.2.6.8 and 6.1.1.4'
Br Br -0.2901 2.4595 'International Tables Vol C Tables 4.2.6.8 and 6.1.1.4'
I I -0.4742 1.8119 'International Tables Vol C Tables 4.2.6.8 and 6.1.1.4'

loop_
_geom_angle_atom_site_label_1
_geom_angle_atom_site_label_2
_geom_angle_atom_site_label_3
_geom_angle
_geom_angle_site_symmetry_1
_geom_angle_site_symmetry_3
O1 C1 Fe1 176.9(14) . .
O2 C2 Fe1 178.7(15) . .
C4 C3 C7 107.6(17) . .
C4 C3 Fe1 70.5(9) . .
C7 C3 Fe1 69.8(9) . .
C4 C3 H3 126.2 . .
C7 C3 H3 126.2 . .
Fe1 C3 H3 125.1 . .
C3 C4 C5 108.0(15) . .
C3 C4 Fe1 70.4(9) . .
C5 C4 Fe1 69.4(8) . .
C3 C4 H4 126.0 . .
C5 C4 H4 126.0 . .
Fe1 C4 H4 125.8 . .
C6 C5 C4 105.5(15) . .
C6 C5 Fe1 70.2(9) . .
C4 C5 Fe1 69.3(8) . .
C6 C5 H5 127.2 . .
C4 C5 H5 127.2 . .
Fe1 C5 H5 124.9 . .
C7 C6 C5 109.6(17) . .
C7 C6 Fe1 70.5(10) . .
C5 C6 Fe1 69.7(9) . .
C7 C6 H6 125.2 . .
C5 C6 H6 125.2 . .
Fe1 C6 H6 126.2 . .
C1 Fe1 C2 93.6(7) . .
C1 Fe1 C7 122.4(7) . .
C2 Fe1 C7 98.5(7) . .
C1 Fe1 C3 161.3(6) . .
C2 Fe1 C3 96.5(7) . .
C7 Fe1 C3 40.4(6) . .
C1 Fe1 C5 100.4(7) . .
C2 Fe1 C5 163.4(7) . .
C7 Fe1 C5 66.5(7) . .
C3 Fe1 C5 67.7(8) . .
C1 Fe1 C4 137.7(7) . .
C2 Fe1 C4 127.6(7) . .
C7 Fe1 C4 66.6(6) . .
C3 Fe1 C4 39.1(7) . .
C5 Fe1 C4 41.4(7) . .
C1 Fe1 C6 95.1(7) . .
C2 Fe1 C6 130.3(8) . .
C7 Fe1 C6 38.2(8) . .
C3 Fe1 C6 66.5(7) . .
C5 Fe1 C6 40.0(8) . .
C4 Fe1 C6 67.2(7) . .
C1 Fe1 Ga1 87.7(4) . .
C2 Fe1 Ga1 88.9(5) . .
C7 Fe1 Ga1 148.1(5) . .
C3 Fe1 Ga1 108.1(4) . .
C5 Fe1 Ga1 100.4(5) . .
C4 Fe1 Ga1 84.2(4) . .
C6 Fe1 Ga1 140.2(6) . .
Fe1 Ga1 Br1 127.32(8) . .
Fe1 Ga1 I1 116.87(8) . 3_655
Br1 Ga1 I1 101.09(6) . 3_655
Fe1 Ga1 I1 113.46(8) . .
Br1 Ga1 I1 99.31(6) . .
I1 Ga1 I1 92.10(6) 3_655 .
Ga1 I1 Ga1 87.90(6) 3_655 .
C6 C7 C3 109.3(16) . .
C6 C7 Fe1 71.3(9) . .
C3 C7 Fe1 69.8(9) . .
C6 C7 H7 125.4 . .
C3 C7 H7 125.4 . .
Fe1 C7 H7 125.1 . .

loop_
_geom_bond_atom_site_label_1
_geom_bond_atom_site_label_2
_geom_bond_distance
_geom_bond_site_symmetry_2
C1 O1 1.16(2) .
C1 Fe1 1.736(14) .
C2 O2 1.10(2) .
C2 Fe1 1.776(17) .
C3 C4 1.40(2) .
C3 C7 1.45(2) .
C3 Fe1 2.096(16) .
C3 H3 0.9500 .
C4 C5 1.48(2) .
C4 Fe1 2.097(15) .
C4 H4 0.9500 .
C5 C6 1.44(3) .
C5 Fe1 2.098(14) .
C5 H5 0.9500 .
C6 C7 1.38(3) .
C6 Fe1 2.105(16) .
C6 H6 0.9500 .
Fe1 C7 2.096(15) .
Fe1 Ga1 2.310(2) .
Ga1 Br1 2.4450(18) .
Ga1 I1 2.6425(18) 3_655
Ga1 I1 2.710(2) .
I1 Ga1 2.6425(18) 3_655
C7 H7 0.9500 .
